data_2204306
loop_
_publ_author_name
'Dege, Necmi'
'\,Cetin, Ahmet'
'Cans\?iz, Ahmet'
'\,Sekerci, Memet'
'Cavit, Kazaz'
'Din\,cer, Muharrem'
'B\"uy\"ukg\"ung\"or, Orhan'

_publ_section_title
;
 4-Benzyl-3-(2-hydroxyphenyl)-1<i>H</i>-1,2,4-triazole-5(4<i>H</i>)-thione
;
_journal_issue 10
_journal_name_full 'Acta Crystallographica Section E'
_journal_page_first o1883
_journal_page_last o1885
_journal_paper_doi 10.1107/S1600536804023682
_journal_volume 60
_journal_year 2004
_chemical_formula_iupac 'C15 H13 N3 O1 S1'
_chemical_formula_moiety 'C15 H13 N3 O1 S1'
_chemical_formula_structural 'C15 H13 N3 O1 S1'
_chemical_formula_sum 'C15 H13 N3 O S'
_chemical_formula_weight 283.34
_chemical_name_systematic
;
4-Benzyl-3-(2-hydroxyphenyl)-1H-1,2,4-triazole-5(4H)-thione
;
_space_group_IT_number 14
_symmetry_cell_setting monoclinic
_symmetry_space_group_name_Hall '-P 2yn'
_symmetry_space_group_name_H-M 'P 1 21/n 1'
_atom_sites_solution_hydrogens geom
_atom_sites_solution_primary direct
_atom_sites_solution_secondary difmap
_audit_creation_method SHELXL-97
_cell_angle_alpha 90.00
_cell_angle_beta 104.655(7)
_cell_angle_gamma 90.00
_cell_formula_units_Z 4
_cell_length_a 5.7387(5)
_cell_length_b 23.842(3)
_cell_length_c 10.3045(9)
_cell_measurement_reflns_used 5446
_cell_measurement_temperature 296
_cell_measurement_theta_max 26.04
_cell_measurement_theta_min 1.71
_cell_volume 1364.0(2)
_computing_cell_refinement X-AREA
_computing_data_collection 'X-AREA (Stoe & Cie, 2002)'
_computing_data_reduction 'X-RED32 (Stoe & Cie, 2002)'
_computing_molecular_graphics 'ORTEP-3 for Windows (Farrugia, 1997) and PLATON (Spek, 1997)'
_computing_publication_material 'WinGX (Farrugia, 1999)'
_computing_structure_refinement 'SHELXL97 (Sheldrick, 1997)'
_computing_structure_solution 'SHELXS97 (Sheldrick, 1997)'
_diffrn_ambient_temperature 296
_diffrn_detector_area_resol_mean 6.67
_diffrn_measured_fraction_theta_full 0.996
_diffrn_measured_fraction_theta_max 0.996
_diffrn_measurement_device '2-circle goniometer'
_diffrn_measurement_device_type 'Stoe IPDS-2'
_diffrn_measurement_method \w
_diffrn_radiation_monochromator 'plane graphite'
_diffrn_radiation_type MoK\a
_diffrn_radiation_wavelength 0.71073
_diffrn_reflns_av_R_equivalents 0.0776
_diffrn_reflns_av_sigmaI/netI 0.0701
_diffrn_reflns_limit_h_max 7
_diffrn_reflns_limit_h_min -7
_diffrn_reflns_limit_k_max 29
_diffrn_reflns_limit_k_min -29
_diffrn_reflns_limit_l_max 12
_diffrn_reflns_limit_l_min -12
_diffrn_reflns_number 7312
_diffrn_reflns_theta_full 26.05
_diffrn_reflns_theta_max 26.05
_diffrn_reflns_theta_min 1.71
_diffrn_standards_decay_% 0
_diffrn_standards_interval_count 0
_diffrn_standards_number 0
_exptl_absorpt_coefficient_mu 0.236
_exptl_absorpt_correction_T_max 0.9875
_exptl_absorpt_correction_T_min 0.8593
_exptl_absorpt_correction_type integration
_exptl_absorpt_process_details '(X-RED32; Stoe & Cie, 2002)'
_exptl_crystal_colour colourless
_exptl_crystal_density_diffrn 1.380
_exptl_crystal_density_method 'not measured'
_exptl_crystal_description plate
_exptl_crystal_F_000 592
_exptl_crystal_size_max 0.740
_exptl_crystal_size_mid 0.427
_exptl_crystal_size_min 0.050
_refine_diff_density_max 0.162
_refine_diff_density_min -0.257
_refine_ls_extinction_method none
_refine_ls_goodness_of_fit_ref 0.870
_refine_ls_hydrogen_treatment constr
_refine_ls_matrix_type full
_refine_ls_number_parameters 181
_refine_ls_number_reflns 2673
_refine_ls_number_restraints 0
_refine_ls_restrained_S_all 0.870
_refine_ls_R_factor_all 0.0667
_refine_ls_R_factor_gt 0.0435
_refine_ls_shift/su_max 0.001
_refine_ls_shift/su_mean 0.000
_refine_ls_structure_factor_coef Fsqd
_refine_ls_weighting_details 'calc w = 1/[\s^2^(Fo^2^)+(0.0654P)^2^] where P = (Fo^2^+2Fc^2^)/3'
_refine_ls_weighting_scheme calc
_refine_ls_wR_factor_gt 0.1014
_refine_ls_wR_factor_ref 0.1087
_reflns_number_gt 1737
_reflns_number_total 2673
_reflns_threshold_expression I>2\s(I)
_cod_data_source_file ci6452.cif
_cod_data_source_block III
_cod_original_sg_symbol_H-M 'P 21/n'
_cod_original_formula_sum 'C15 H13 N3 O1 S1'
_cod_database_code 2204306
_cod_database_fobs_code 2204306

loop_
_symmetry_equiv_pos_as_xyz
'x, y, z'
'-x+1/2, y+1/2, -z+1/2'
'-x, -y, -z'
'x-1/2, -y-1/2, z-1/2'

loop_
_atom_site_label
_atom_site_fract_x
_atom_site_fract_y
_atom_site_fract_z
_atom_site_U_iso_or_equiv
_atom_site_adp_type
_atom_site_calc_flag
_atom_site_refinement_flags
_atom_site_occupancy
_atom_site_type_symbol
S1 1.36193(10) -0.02084(2) 0.17678(6) 0.05650(18) Uani d . 1 S
O1 0.8270(4) 0.18499(8) -0.17450(19) 0.0874(6) Uani d . 1 O
H1 0.9308 0.1605 -0.1613 0.131 Uiso calc R 1 H
N1 1.0596(3) 0.06973(7) 0.14217(16) 0.0472(4) Uani d . 1 N
N2 1.1363(3) 0.11347(7) -0.03084(17) 0.0531(4) Uani d . 1 N
N3 1.2742(3) 0.06623(7) 0.00063(16) 0.0517(4) Uani d . 1 N
H3 1.3765 0.0556 -0.0426 0.062 Uiso calc R 1 H
C1 0.7406(4) 0.19044(9) -0.0643(3) 0.0653(6) Uani d . 1 C
C2 0.5610(5) 0.22983(11) -0.0708(3) 0.0823(8) Uani d . 1 C
H2 0.5036 0.2502 -0.1494 0.099 Uiso calc R 1 H
C3 0.4662(5) 0.23930(11) 0.0369(4) 0.0851(8) Uani d . 1 C
H3A 0.3450 0.2658 0.0305 0.102 Uiso calc R 1 H
C4 0.5492(5) 0.20992(11) 0.1536(3) 0.0757(7) Uani d . 1 C
H4 0.4867 0.2169 0.2269 0.091 Uiso calc R 1 H
C5 0.7257(4) 0.17008(10) 0.1616(2) 0.0657(6) Uani d . 1 C
H5 0.7812 0.1503 0.2411 0.079 Uiso calc R 1 H
C6 0.8244(4) 0.15849(8) 0.0527(2) 0.0531(5) Uani d . 1 C
C7 1.0053(4) 0.11520(8) 0.0561(2) 0.0482(5) Uani d . 1 C
C8 1.2340(3) 0.03832(8) 0.10510(19) 0.0466(5) Uani d . 1 C
C9 0.9526(4) 0.05143(9) 0.2495(2) 0.0540(5) Uani d . 1 C
H9A 0.9715 0.0111 0.2596 0.065 Uiso calc R 1 H
H9B 0.7813 0.0594 0.2232 0.065 Uiso calc R 1 H
C10 1.0586(3) 0.07848(8) 0.3829(2) 0.0494(5) Uani d . 1 C
C11 1.2717(4) 0.10784(10) 0.4115(2) 0.0621(6) Uani d . 1 C
H11 1.3554 0.1122 0.3458 0.075 Uiso calc R 1 H
C12 1.3628(4) 0.13096(12) 0.5378(2) 0.0725(7) Uani d . 1 C
H12 1.5071 0.1508 0.5562 0.087 Uiso calc R 1 H
C13 1.2414(5) 0.12471(11) 0.6350(2) 0.0699(7) Uani d . 1 C
H13 1.3022 0.1405 0.7193 0.084 Uiso calc R 1 H
C14 1.0306(5) 0.09525(10) 0.6082(2) 0.0691(7) Uani d . 1 C
H14 0.9488 0.0906 0.6748 0.083 Uiso calc R 1 H
C15 0.9384(4) 0.07232(9) 0.4828(2) 0.0618(6) Uani d . 1 C
H15 0.7941 0.0525 0.4652 0.074 Uiso calc R 1 H

loop_
_atom_site_aniso_label
_atom_site_aniso_U_11
_atom_site_aniso_U_22
_atom_site_aniso_U_33
_atom_site_aniso_U_12
_atom_site_aniso_U_13
_atom_site_aniso_U_23
S1 0.0555(3) 0.0550(3) 0.0632(3) 0.0036(2) 0.0228(3) 0.0052(3)
O1 0.1073(14) 0.0805(12) 0.0785(12) 0.0197(10) 0.0314(11) 0.0242(9)
N1 0.0463(9) 0.0499(9) 0.0463(9) -0.0025(7) 0.0136(7) -0.0046(7)
N2 0.0575(10) 0.0511(10) 0.0507(10) -0.0003(8) 0.0138(8) -0.0022(8)
N3 0.0542(10) 0.0531(10) 0.0519(10) 0.0012(8) 0.0214(8) -0.0015(8)
C1 0.0695(15) 0.0505(12) 0.0729(15) -0.0024(11) 0.0126(12) -0.0005(11)
C2 0.0838(18) 0.0564(14) 0.098(2) 0.0136(13) 0.0076(16) 0.0070(14)
C3 0.0714(16) 0.0565(15) 0.121(3) 0.0122(13) 0.0120(18) -0.0142(16)
C4 0.0685(15) 0.0700(16) 0.0871(18) 0.0105(13) 0.0172(14) -0.0224(14)
C5 0.0645(14) 0.0654(14) 0.0639(14) 0.0061(11) 0.0098(11) -0.0158(11)
C6 0.0508(11) 0.0478(11) 0.0567(12) -0.0016(9) 0.0063(10) -0.0096(9)
C7 0.0477(11) 0.0478(11) 0.0468(10) -0.0041(9) 0.0075(9) -0.0044(9)
C8 0.0428(10) 0.0502(11) 0.0474(11) -0.0050(8) 0.0125(9) -0.0075(9)
C9 0.0492(11) 0.0569(12) 0.0608(13) -0.0059(10) 0.0230(10) -0.0041(10)
C10 0.0499(11) 0.0522(11) 0.0490(11) 0.0042(9) 0.0180(10) 0.0036(9)
C11 0.0550(12) 0.0807(15) 0.0531(12) -0.0091(11) 0.0182(10) -0.0047(11)
C12 0.0610(14) 0.0908(18) 0.0628(14) -0.0101(13) 0.0102(12) -0.0116(13)
C13 0.0875(18) 0.0724(15) 0.0487(12) 0.0118(14) 0.0149(12) -0.0020(11)
C14 0.0949(18) 0.0655(14) 0.0571(14) 0.0065(13) 0.0381(13) 0.0036(11)
C15 0.0641(13) 0.0622(13) 0.0662(14) -0.0027(11) 0.0298(12) -0.0007(11)

loop_
_atom_type_symbol
_atom_type_description
_atom_type_scat_dispersion_real
_atom_type_scat_dispersion_imag
_atom_type_scat_source
C C 0.0033 0.0016 'International Tables Vol C Tables 4.2.6.8 and 6.1.1.4'
H H 0.0000 0.0000 'International Tables Vol C Tables 4.2.6.8 and 6.1.1.4'
N N 0.0061 0.0033 'International Tables Vol C Tables 4.2.6.8 and 6.1.1.4'
O O 0.0106 0.0060 'International Tables Vol C Tables 4.2.6.8 and 6.1.1.4'
S S 0.1246 0.1234 'International Tables Vol C Tables 4.2.6.8 and 6.1.1.4'

loop_
_geom_angle_atom_site_label_1
_geom_angle_atom_site_label_2
_geom_angle_atom_site_label_3
_geom_angle
_geom_angle_publ_flag
C1 O1 H1 109.5 yes
C8 N1 C7 108.02(15) ?
C8 N1 C9 121.40(16) yes
C7 N1 C9 130.44(16) yes
C7 N2 N3 105.19(16) ?
C8 N3 N2 113.21(15) ?
C8 N3 H3 123.4 ?
N2 N3 H3 123.4 ?
O1 C1 C2 116.8(2) yes
O1 C1 C6 123.3(2) yes
C2 C1 C6 119.9(2) ?
C3 C2 C1 121.0(3) ?
C3 C2 H2 119.5 ?
C1 C2 H2 119.5 ?
C4 C3 C2 120.3(2) ?
C4 C3 H3A 119.8 ?
C2 C3 H3A 119.8 ?
C3 C4 C5 119.6(3) ?
C3 C4 H4 120.2 ?
C5 C4 H4 120.2 ?
C4 C5 C6 121.8(2) ?
C4 C5 H5 119.1 ?
C6 C5 H5 119.1 ?
C1 C6 C5 117.3(2) ?
C1 C6 C7 119.48(19) yes
C5 C6 C7 123.2(2) yes
N2 C7 N1 109.79(17) ?
N2 C7 C6 122.33(18) yes
N1 C7 C6 127.83(17) ?
N3 C8 N1 103.79(17) ?
N3 C8 S1 129.07(15) yes
N1 C8 S1 127.13(15) yes
N1 C9 C10 114.47(16) yes
N1 C9 H9A 108.6 ?
C10 C9 H9A 108.6 ?
N1 C9 H9B 108.6 ?
C10 C9 H9B 108.6 ?
H9A C9 H9B 107.6 ?
C11 C10 C15 118.57(19) ?
C11 C10 C9 123.22(17) ?
C15 C10 C9 118.19(18) ?
C10 C11 C12 120.5(2) ?
C10 C11 H11 119.8 ?
C12 C11 H11 119.8 ?
C13 C12 C11 120.2(2) ?
C13 C12 H12 119.9 ?
C11 C12 H12 119.9 ?
C14 C13 C12 119.9(2) ?
C14 C13 H13 120.1 ?
C12 C13 H13 120.1 ?
C13 C14 C15 120.2(2) ?
C13 C14 H14 119.9 ?
C15 C14 H14 119.9 ?
C14 C15 C10 120.6(2) ?
C14 C15 H15 119.7 ?
C10 C15 H15 119.7 ?

loop_
_geom_bond_atom_site_label_1
_geom_bond_atom_site_label_2
_geom_bond_distance
_geom_bond_publ_flag
S1 C8 1.673(2) yes
O1 C1 1.355(3) yes
O1 H1 0.82 ?
N1 C8 1.379(2) yes
N1 C7 1.385(2) yes
N1 C9 1.461(2) yes
N2 C7 1.308(2) yes
N2 N3 1.368(2) yes
N3 C8 1.334(2) yes
N3 H3 0.86 ?
C1 C2 1.383(3) ?
C1 C6 1.404(3) ?
C2 C3 1.372(4) ?
C2 H2 0.93 ?
C3 C4 1.369(4) ?
C3 H3A 0.93 ?
C4 C5 1.376(3) ?
C4 H4 0.93 ?
C5 C6 1.407(3) ?
C5 H5 0.93 ?
C6 C7 1.458(3) yes
C9 C10 1.500(3) yes
C9 H9A 0.97 ?
C9 H9B 0.97 ?
C10 C11 1.375(3) ?
C10 C15 1.384(3) ?
C11 C12 1.388(3) ?
C11 H11 0.93 ?
C12 C13 1.366(3) ?
C12 H12 0.93 ?
C13 C14 1.365(4) ?
C13 H13 0.93 ?
C14 C15 1.380(3) ?
C14 H14 0.93 ?
C15 H15 0.93 ?

loop_
_geom_hbond_atom_site_label_D
_geom_hbond_atom_site_label_H
_geom_hbond_atom_site_label_A
_geom_hbond_site_symmetry_A
_geom_hbond_distance_DH
_geom_hbond_distance_HA
_geom_hbond_distance_DA
_geom_hbond_angle_DHA
N3 H3 S1 3_855 0.86 2.43 3.287(2) 175
O1 H1 N2 . 0.82 1.91 2.631(3) 146

loop_
_geom_torsion_atom_site_label_1
_geom_torsion_atom_site_label_2
_geom_torsion_atom_site_label_3
_geom_torsion_atom_site_label_4
_geom_torsion
_geom_torsion_publ_flag
C7 N2 N3 C8 -0.2(2) yes
O1 C1 C2 C3 -178.4(2) ?
C6 C1 C2 C3 1.5(4) ?
C1 C2 C3 C4 0.3(4) ?
C2 C3 C4 C5 -1.1(4) ?
C3 C4 C5 C6 0.0(4) ?
O1 C1 C6 C5 177.5(2) ?
C2 C1 C6 C5 -2.5(3) ?
O1 C1 C6 C7 -3.0(3) yes
C2 C1 C6 C7 177.0(2) ?
C4 C5 C6 C1 1.8(3) ?
C4 C5 C6 C7 -177.8(2) ?
N3 N2 C7 N1 0.2(2) ?
N3 N2 C7 C6 -177.20(17) ?
C8 N1 C7 N2 -0.2(2) ?
C9 N1 C7 N2 -175.77(18) ?
C8 N1 C7 C6 177.05(19) ?
C9 N1 C7 C6 1.4(3) yes
C1 C6 C7 N2 17.1(3) yes
C5 C6 C7 N2 -163.3(2) ?
C1 C6 C7 N1 -159.7(2) ?
C5 C6 C7 N1 19.8(3) yes
N2 N3 C8 N1 0.1(2) ?
N2 N3 C8 S1 -179.86(15) ?
C7 N1 C8 N3 0.0(2) ?
C9 N1 C8 N3 176.14(16) ?
C7 N1 C8 S1 179.98(15) ?
C9 N1 C8 S1 -3.9(3) yes
C8 N1 C9 C10 98.6(2) yes
C7 N1 C9 C10 -86.2(3) yes
N1 C9 C10 C11 -14.2(3) yes
N1 C9 C10 C15 167.40(18) ?
C15 C10 C11 C12 -0.3(3) ?
C9 C10 C11 C12 -178.7(2) ?
C10 C11 C12 C13 0.0(4) ?
C11 C12 C13 C14 0.5(4) ?
C12 C13 C14 C15 -0.7(4) ?
C13 C14 C15 C10 0.5(4) ?
C11 C10 C15 C14 0.1(3) ?
C9 C10 C15 C14 178.5(2) ?

loop_
_cod_related_entry_id
_cod_related_entry_database
_cod_related_entry_code
1 ChemSpider 20122696
